data_8106247
loop_
_publ_author_name
'Yeo, Chien Ing'
'Tiekink, Edward R.T.'

_publ_section_title
;
 Crystal structure and molecular packing of O-ethyl
 (2-chlorophenyl)carbamothioate, C9H10ClNOS
;
_journal_issue 4
_journal_name_full 'Zeitschrift f\"ur Kristallographie - New Crystal Structures'
_journal_page_first 651
_journal_page_last 653
_journal_paper_doi 10.1515/ncrs-2017-0422
_journal_volume 233
_journal_year 2018
_chemical_formula_moiety 'C9 H10 Cl N O S'
_chemical_formula_sum 'C9 H10 Cl N O S'
_chemical_formula_weight 215.69
_space_group_crystal_system triclinic
_space_group_IT_number 2
_space_group_name_Hall '-P 1'
_space_group_name_H-M_alt 'P -1'
_atom_sites_solution_hydrogens mixed
_cell_angle_alpha 81.007(3)
_cell_angle_beta 82.268(4)
_cell_angle_gamma 73.210(3)
_cell_formula_units_Z 4
_cell_length_a 7.2277(3)
_cell_length_b 9.9791(3)
_cell_length_c 14.7725(7)
_cell_measurement_reflns_used 5271
_cell_measurement_temperature 100(2)
_cell_measurement_theta_max 27.5009
_cell_measurement_theta_min 2.4108
_cell_volume 1003.01(7)
_computing_cell_refinement 'CrysAlis PRO [1]'
_computing_data_collection 'CrysAlis PRO [1]'
_computing_data_reduction 'CrysAlis PRO [1]'
_computing_molecular_graphics 'ORTEP-3 for Windows [4]'
_computing_publication_material 'SHELXL-2014/7 [3]'
_computing_structure_refinement 'SHELXL-2014/7 [3]'
_computing_structure_solution 'SHELXS-97 [2]'
_diffrn_ambient_temperature 100(2)
_diffrn_detector_area_resol_mean 10.4041
_diffrn_measured_fraction_theta_full 0.999
_diffrn_measured_fraction_theta_max 1.000
_diffrn_measurement_device_type 'Agilent Technologies SuperNova Dual diffractometer with Atlas detector'
_diffrn_measurement_method '\w scans'
_diffrn_radiation_monochromator Mirror
_diffrn_radiation_source 'SuperNova (Mo) X-ray Source'
_diffrn_radiation_type MoK\a
_diffrn_radiation_wavelength 0.71073
_diffrn_reflns_av_R_equivalents 0.0412
_diffrn_reflns_av_unetI/netI 0.0492
_diffrn_reflns_Laue_measured_fraction_full 0.999
_diffrn_reflns_Laue_measured_fraction_max 1.000
_diffrn_reflns_limit_h_max 9
_diffrn_reflns_limit_h_min -9
_diffrn_reflns_limit_k_max 12
_diffrn_reflns_limit_k_min -12
_diffrn_reflns_limit_l_max 19
_diffrn_reflns_limit_l_min -19
_diffrn_reflns_number 14831
_diffrn_reflns_point_group_measured_fraction_full 0.999
_diffrn_reflns_point_group_measured_fraction_max 1.000
_diffrn_reflns_theta_full 25.242
_diffrn_reflns_theta_max 27.561
_diffrn_reflns_theta_min 2.416
_exptl_absorpt_coefficient_mu 0.547
_exptl_absorpt_correction_T_max 1.00000
_exptl_absorpt_correction_T_min 0.89707
_exptl_absorpt_correction_type multi-scan
_exptl_absorpt_process_details 'CrysAlisPro [1]'
_exptl_crystal_colour colourless
_exptl_crystal_density_diffrn 1.428
_exptl_crystal_description prism
_exptl_crystal_F_000 448
_exptl_crystal_size_max 0.250
_exptl_crystal_size_mid 0.200
_exptl_crystal_size_min 0.150
_refine_diff_density_max 0.384
_refine_diff_density_min -0.339
_refine_diff_density_rms 0.069
_refine_ls_extinction_coef .
_refine_ls_extinction_method none
_refine_ls_goodness_of_fit_ref 1.043
_refine_ls_hydrogen_treatment mixed
_refine_ls_matrix_type full
_refine_ls_number_parameters 243
_refine_ls_number_reflns 4637
_refine_ls_number_restraints 2
_refine_ls_restrained_S_all 1.043
_refine_ls_R_factor_all 0.0544
_refine_ls_R_factor_gt 0.0364
_refine_ls_shift/su_max 0.001
_refine_ls_shift/su_mean 0.000
_refine_ls_structure_factor_coef Fsqd
_refine_ls_weighting_details 'w=1/[\s^2^(Fo^2^)+(0.0284P)^2^+0.3988P] where P=(Fo^2^+2Fc^2^)/3'
_refine_ls_weighting_scheme calc
_refine_ls_wR_factor_gt 0.0736
_refine_ls_wR_factor_ref 0.0828
_reflns_Friedel_coverage 0.000
_reflns_Friedel_fraction_full .
_reflns_Friedel_fraction_max .
_reflns_number_gt 3653
_reflns_number_total 4637
_reflns_threshold_expression 'I > 2\s(I)'
_cod_data_source_file suppl_ncrs-2017-0422_suppl.cif
_cod_data_source_block shelx
_cod_database_code 8106247
_shelx_space_group_comment
;
The symmetry employed for this shelxl refinement is uniquely defined
by the following loop, which should always be used as a source of
symmetry information in preference to the above space-group names.
They are only intended as comments.
;
_shelx_estimated_absorpt_t_min 0.875
_shelx_estimated_absorpt_t_max 0.922

loop_
_space_group_symop_operation_xyz
'x, y, z'
'-x, -y, -z'

loop_
_atom_site_label
_atom_site_type_symbol
_atom_site_fract_x
_atom_site_fract_y
_atom_site_fract_z
_atom_site_U_iso_or_equiv
_atom_site_adp_type
_atom_site_occupancy
_atom_site_site_symmetry_order
_atom_site_calc_flag
_atom_site_refinement_flags_posn
_atom_site_refinement_flags_adp
_atom_site_refinement_flags_occupancy
_atom_site_disorder_assembly
_atom_site_disorder_group
Cl1 Cl 0.23116(7) 0.89133(5) 0.55038(4) 0.01979(12) Uani 1 1 d . . . . .
S1 S 0.72551(7) 0.49578(5) 0.39208(4) 0.01832(12) Uani 1 1 d . . . . .
O1 O 0.88124(18) 0.69256(13) 0.42503(9) 0.0160(3) Uani 1 1 d . . . . .
N1 N 0.6098(2) 0.68018(16) 0.51302(12) 0.0158(4) Uani 1 1 d D . . . .
H1N H 0.516(2) 0.6395(19) 0.5275(14) 0.019 Uiso 1 1 d D U . . .
C1 C 0.7412(3) 0.62787(18) 0.44502(13) 0.0142(4) Uani 1 1 d . . . . .
C2 C 0.6172(3) 0.78160(18) 0.56952(13) 0.0131(4) Uani 1 1 d . . . . .
C3 C 0.4465(3) 0.88320(18) 0.59369(13) 0.0132(4) Uani 1 1 d . . . . .
C4 C 0.4447(3) 0.97812(19) 0.65309(14) 0.0174(4) Uani 1 1 d . . . . .
H4 H 0.3277 1.0472 0.6686 0.021 Uiso 1 1 calc R U . . .
C5 C 0.6130(3) 0.9722(2) 0.68978(14) 0.0187(4) Uani 1 1 d . . . . .
H5 H 0.6123 1.0371 0.7306 0.022 Uiso 1 1 calc R U . . .
C6 C 0.7832(3) 0.8711(2) 0.66676(14) 0.0186(4) Uani 1 1 d . . . . .
H6 H 0.8988 0.8663 0.6925 0.022 Uiso 1 1 calc R U . . .
C7 C 0.7861(3) 0.77709(19) 0.60657(13) 0.0151(4) Uani 1 1 d . . . . .
H7 H 0.9039 0.7092 0.5905 0.018 Uiso 1 1 calc R U . . .
C8 C 1.0369(3) 0.64433(19) 0.35395(14) 0.0162(4) Uani 1 1 d . . . . .
H8A H 0.9828 0.6474 0.2953 0.019 Uiso 1 1 calc R U . . .
H8B H 1.1125 0.5463 0.3728 0.019 Uiso 1 1 calc R U . . .
C9 C 1.1636(3) 0.7427(2) 0.34278(15) 0.0214(5) Uani 1 1 d . . . . .
H9A H 1.0855 0.8397 0.3268 0.032 Uiso 1 1 calc R U . . .
H9B H 1.2679 0.7168 0.2937 0.032 Uiso 1 1 calc R U . . .
H9C H 1.2200 0.7358 0.4006 0.032 Uiso 1 1 calc R U . . .
Cl2 Cl 1.28896(7) 0.21559(5) 0.84908(4) 0.02177(13) Uani 1 1 d . . . . .
S2 S 0.75835(7) 0.65221(5) 0.92706(4) 0.01836(12) Uani 1 1 d . . . . .
O2 O 0.66577(19) 0.47596(13) 0.83298(9) 0.0165(3) Uani 1 1 d . . . . .
N2 N 0.8997(2) 0.37710(16) 0.92427(11) 0.0153(3) Uani 1 1 d D . . . .
H2N H 0.984(2) 0.388(2) 0.9574(13) 0.018 Uiso 1 1 d D U . . .
C10 C 0.7728(3) 0.49736(19) 0.89268(13) 0.0147(4) Uani 1 1 d . . . . .
C11 C 0.9090(3) 0.23908(18) 0.90591(13) 0.0141(4) Uani 1 1 d . . . . .
C12 C 1.0862(3) 0.15144(19) 0.87418(13) 0.0145(4) Uani 1 1 d . . . . .
C13 C 1.1029(3) 0.01333(19) 0.86231(14) 0.0177(4) Uani 1 1 d . . . . .
H13 H 1.2249 -0.0461 0.8419 0.021 Uiso 1 1 calc R U . . .
C14 C 0.9424(3) -0.03740(19) 0.88013(14) 0.0183(4) Uani 1 1 d . . . . .
H14 H 0.9533 -0.1318 0.8715 0.022 Uiso 1 1 calc R U . . .
C15 C 0.7639(3) 0.04928(19) 0.91076(14) 0.0180(4) Uani 1 1 d . . . . .
H15 H 0.6529 0.0142 0.9224 0.022 Uiso 1 1 calc R U . . .
C16 C 0.7480(3) 0.18672(19) 0.92426(13) 0.0161(4) Uani 1 1 d . . . . .
H16 H 0.6265 0.2452 0.9461 0.019 Uiso 1 1 calc R U . . .
C17 C 0.5246(3) 0.59411(19) 0.78729(14) 0.0173(4) Uani 1 1 d . . . . .
H17A H 0.5179 0.5757 0.7240 0.021 Uiso 1 1 calc R U . . .
H17B H 0.5669 0.6810 0.7829 0.021 Uiso 1 1 calc R U . . .
C18 C 0.3270(3) 0.6155(2) 0.83930(16) 0.0255(5) Uani 1 1 d . . . . .
H18A H 0.2911 0.5264 0.8496 0.038 Uiso 1 1 calc R U . . .
H18B H 0.2318 0.6873 0.8035 0.038 Uiso 1 1 calc R U . . .
H18C H 0.3292 0.6467 0.8987 0.038 Uiso 1 1 calc R U . . .

loop_
_atom_site_aniso_label
_atom_site_aniso_U_11
_atom_site_aniso_U_22
_atom_site_aniso_U_33
_atom_site_aniso_U_23
_atom_site_aniso_U_13
_atom_site_aniso_U_12
Cl1 0.0133(2) 0.0216(2) 0.0248(3) -0.0057(2) -0.0024(2) -0.00352(19)
S1 0.0175(3) 0.0185(2) 0.0223(3) -0.0095(2) 0.0016(2) -0.0080(2)
O1 0.0146(7) 0.0174(7) 0.0182(7) -0.0052(5) 0.0032(6) -0.0080(5)
N1 0.0146(8) 0.0164(8) 0.0189(9) -0.0049(7) 0.0019(7) -0.0081(7)
C1 0.0130(9) 0.0135(9) 0.0154(10) 0.0003(7) -0.0024(8) -0.0030(7)
C2 0.0149(9) 0.0117(9) 0.0133(10) -0.0013(7) 0.0032(8) -0.0067(7)
C3 0.0113(9) 0.0148(9) 0.0133(10) 0.0009(7) -0.0001(8) -0.0053(7)
C4 0.0198(10) 0.0138(9) 0.0171(11) -0.0028(8) 0.0035(8) -0.0044(8)
C5 0.0235(11) 0.0193(10) 0.0163(10) -0.0063(8) 0.0014(9) -0.0098(8)
C6 0.0167(10) 0.0239(10) 0.0179(11) -0.0022(8) -0.0021(8) -0.0096(8)
C7 0.0125(9) 0.0154(9) 0.0168(10) -0.0020(8) 0.0010(8) -0.0037(7)
C8 0.0149(9) 0.0190(10) 0.0150(10) -0.0061(8) 0.0032(8) -0.0051(8)
C9 0.0213(11) 0.0258(11) 0.0210(11) -0.0082(9) 0.0033(9) -0.0122(9)
Cl2 0.0138(2) 0.0231(3) 0.0304(3) -0.0108(2) 0.0007(2) -0.00555(19)
S2 0.0196(3) 0.0140(2) 0.0234(3) -0.0053(2) -0.0055(2) -0.00449(19)
O2 0.0183(7) 0.0143(6) 0.0170(7) -0.0037(5) -0.0076(6) -0.0011(5)
N2 0.0141(8) 0.0146(8) 0.0185(9) -0.0057(7) -0.0053(7) -0.0024(6)
C10 0.0133(9) 0.0173(9) 0.0134(10) -0.0049(8) 0.0033(8) -0.0046(8)
C11 0.0182(10) 0.0131(9) 0.0112(10) -0.0019(7) -0.0047(8) -0.0026(7)
C12 0.0133(9) 0.0181(9) 0.0137(10) -0.0021(8) -0.0029(8) -0.0058(7)
C13 0.0203(10) 0.0160(9) 0.0148(10) -0.0019(8) -0.0023(8) -0.0015(8)
C14 0.0254(11) 0.0124(9) 0.0181(11) -0.0015(8) -0.0058(9) -0.0053(8)
C15 0.0200(10) 0.0194(10) 0.0169(10) 0.0028(8) -0.0045(8) -0.0103(8)
C16 0.0140(9) 0.0192(10) 0.0135(10) -0.0024(8) -0.0011(8) -0.0019(8)
C17 0.0191(10) 0.0155(9) 0.0159(10) 0.0012(8) -0.0069(8) -0.0017(8)
C18 0.0212(11) 0.0224(11) 0.0310(13) -0.0046(9) -0.0035(10) -0.0016(9)

loop_
_atom_type_symbol
_atom_type_description
_atom_type_scat_dispersion_real
_atom_type_scat_dispersion_imag
_atom_type_scat_source
C C 0.0033 0.0016 'International Tables Vol C Tables 4.2.6.8 and 6.1.1.4'
H H 0.0000 0.0000 'International Tables Vol C Tables 4.2.6.8 and 6.1.1.4'
N N 0.0061 0.0033 'International Tables Vol C Tables 4.2.6.8 and 6.1.1.4'
O O 0.0106 0.0060 'International Tables Vol C Tables 4.2.6.8 and 6.1.1.4'
S S 0.1246 0.1234 'International Tables Vol C Tables 4.2.6.8 and 6.1.1.4'
Cl Cl 0.1484 0.1585 'International Tables Vol C Tables 4.2.6.8 and 6.1.1.4'

loop_
_geom_angle_atom_site_label_1
_geom_angle_atom_site_label_2
_geom_angle_atom_site_label_3
_geom_angle
_geom_angle_site_symmetry_1
_geom_angle_site_symmetry_3
C1 O1 C8 118.86(14) . .
C1 N1 C2 127.78(16) . .
C1 N1 H1N 114.7(14) . .
C2 N1 H1N 117.1(14) . .
O1 C1 N1 112.88(16) . .
O1 C1 S1 124.60(14) . .
N1 C1 S1 122.51(15) . .
C7 C2 C3 118.66(17) . .
C7 C2 N1 122.18(16) . .
C3 C2 N1 119.01(17) . .
C4 C3 C2 120.93(18) . .
C4 C3 Cl1 118.75(14) . .
C2 C3 Cl1 120.31(14) . .
C5 C4 C3 119.89(18) . .
C5 C4 H4 120.1 . .
C3 C4 H4 120.1 . .
C4 C5 C6 119.68(18) . .
C4 C5 H5 120.2 . .
C6 C5 H5 120.2 . .
C7 C6 C5 120.60(18) . .
C7 C6 H6 119.7 . .
C5 C6 H6 119.7 . .
C6 C7 C2 120.22(17) . .
C6 C7 H7 119.9 . .
C2 C7 H7 119.9 . .
O1 C8 C9 106.42(15) . .
O1 C8 H8A 110.4 . .
C9 C8 H8A 110.4 . .
O1 C8 H8B 110.4 . .
C9 C8 H8B 110.4 . .
H8A C8 H8B 108.6 . .
C8 C9 H9A 109.5 . .
C8 C9 H9B 109.5 . .
H9A C9 H9B 109.5 . .
C8 C9 H9C 109.5 . .
H9A C9 H9C 109.5 . .
H9B C9 H9C 109.5 . .
C10 O2 C17 120.55(14) . .
C10 N2 C11 125.83(16) . .
C10 N2 H2N 115.0(13) . .
C11 N2 H2N 119.1(13) . .
O2 C10 N2 111.77(15) . .
O2 C10 S2 126.09(14) . .
N2 C10 S2 122.14(15) . .
C16 C11 C12 119.04(17) . .
C16 C11 N2 121.36(17) . .
C12 C11 N2 119.48(17) . .
C13 C12 C11 120.80(18) . .
C13 C12 Cl2 119.37(14) . .
C11 C12 Cl2 119.83(14) . .
C14 C13 C12 119.77(18) . .
C14 C13 H13 120.1 . .
C12 C13 H13 120.1 . .
C13 C14 C15 120.14(17) . .
C13 C14 H14 119.9 . .
C15 C14 H14 119.9 . .
C16 C15 C14 120.09(18) . .
C16 C15 H15 120.0 . .
C14 C15 H15 120.0 . .
C15 C16 C11 120.15(17) . .
C15 C16 H16 119.9 . .
C11 C16 H16 119.9 . .
O2 C17 C18 110.98(16) . .
O2 C17 H17A 109.4 . .
C18 C17 H17A 109.4 . .
O2 C17 H17B 109.4 . .
C18 C17 H17B 109.4 . .
H17A C17 H17B 108.0 . .
C17 C18 H18A 109.5 . .
C17 C18 H18B 109.5 . .
H18A C18 H18B 109.5 . .
C17 C18 H18C 109.5 . .
H18A C18 H18C 109.5 . .
H18B C18 H18C 109.5 . .

loop_
_geom_bond_atom_site_label_1
_geom_bond_atom_site_label_2
_geom_bond_distance
_geom_bond_site_symmetry_2
Cl1 C3 1.7369(19) .
S1 C1 1.6718(19) .
O1 C1 1.329(2) .
O1 C8 1.458(2) .
N1 C1 1.343(2) .
N1 C2 1.425(2) .
N1 H1N 0.873(9) .
C2 C7 1.390(3) .
C2 C3 1.397(2) .
C3 C4 1.384(3) .
C4 C5 1.379(3) .
C4 H4 0.9500 .
C5 C6 1.387(3) .
C5 H5 0.9500 .
C6 C7 1.384(3) .
C6 H6 0.9500 .
C7 H7 0.9500 .
C8 C9 1.503(3) .
C8 H8A 0.9900 .
C8 H8B 0.9900 .
C9 H9A 0.9800 .
C9 H9B 0.9800 .
C9 H9C 0.9800 .
Cl2 C12 1.7368(19) .
S2 C10 1.6717(18) .
O2 C10 1.327(2) .
O2 C17 1.459(2) .
N2 C10 1.343(2) .
N2 C11 1.426(2) .
N2 H2N 0.872(9) .
C11 C16 1.387(3) .
C11 C12 1.394(3) .
C12 C13 1.385(3) .
C13 C14 1.373(3) .
C13 H13 0.9500 .
C14 C15 1.392(3) .
C14 H14 0.9500 .
C15 C16 1.386(3) .
C15 H15 0.9500 .
C16 H16 0.9500 .
C17 C18 1.501(3) .
C17 H17A 0.9900 .
C17 H17B 0.9900 .
C18 H18A 0.9800 .
C18 H18B 0.9800 .
C18 H18C 0.9800 .

loop_
_geom_torsion_atom_site_label_1
_geom_torsion_atom_site_label_2
_geom_torsion_atom_site_label_3
_geom_torsion_atom_site_label_4
_geom_torsion
_geom_torsion_site_symmetry_1
_geom_torsion_site_symmetry_2
_geom_torsion_site_symmetry_3
_geom_torsion_site_symmetry_4
C8 O1 C1 N1 178.51(15) . . . .
C8 O1 C1 S1 -1.8(2) . . . .
C2 N1 C1 O1 -7.3(3) . . . .
C2 N1 C1 S1 172.99(15) . . . .
C1 N1 C2 C7 -43.0(3) . . . .
C1 N1 C2 C3 141.49(19) . . . .
C7 C2 C3 C4 0.2(3) . . . .
N1 C2 C3 C4 175.91(17) . . . .
C7 C2 C3 Cl1 -179.11(14) . . . .
N1 C2 C3 Cl1 -3.4(2) . . . .
C2 C3 C4 C5 -0.5(3) . . . .
Cl1 C3 C4 C5 178.82(15) . . . .
C3 C4 C5 C6 0.1(3) . . . .
C4 C5 C6 C7 0.7(3) . . . .
C5 C6 C7 C2 -1.0(3) . . . .
C3 C2 C7 C6 0.5(3) . . . .
N1 C2 C7 C6 -175.01(17) . . . .
C1 O1 C8 C9 176.33(16) . . . .
C17 O2 C10 N2 -177.28(15) . . . .
C17 O2 C10 S2 2.7(3) . . . .
C11 N2 C10 O2 -6.6(3) . . . .
C11 N2 C10 S2 173.39(15) . . . .
C10 N2 C11 C16 -54.7(3) . . . .
C10 N2 C11 C12 129.3(2) . . . .
C16 C11 C12 C13 -1.0(3) . . . .
N2 C11 C12 C13 175.13(17) . . . .
C16 C11 C12 Cl2 179.02(15) . . . .
N2 C11 C12 Cl2 -4.9(3) . . . .
C11 C12 C13 C14 1.4(3) . . . .
Cl2 C12 C13 C14 -178.63(16) . . . .
C12 C13 C14 C15 -0.5(3) . . . .
C13 C14 C15 C16 -0.6(3) . . . .
C14 C15 C16 C11 1.0(3) . . . .
C12 C11 C16 C15 -0.2(3) . . . .
N2 C11 C16 C15 -176.25(17) . . . .
C10 O2 C17 C18 -93.4(2) . . . .
